data_7121888
loop_
_publ_author_name
'Weinberger, Craig'
'Hines, Rachel'
'Zeller, Matthias'
'Rosokha, Sergiy V.'

_publ_section_title
;
 Continuum of covalent to intermolecular bonding in the halogen-bonded
 complexes of 1,4-diazabicyclo[2.2.2]octane with bromine-containing
 electrophiles.
;
_journal_issue 58
_journal_name_full 'Chemical communications (Cambridge, England)'
_journal_page_first 8060
_journal_page_last 8063
_journal_paper_doi 10.1039/c8cc04629h
_journal_volume 54
_journal_year 2018
_chemical_formula_moiety 'C6 H12 Br4 N2, C H2 Cl2'
_chemical_formula_sum 'C7 H14 Br4 Cl2 N2'
_chemical_formula_weight 516.74
_space_group_crystal_system monoclinic
_space_group_IT_number 11
_space_group_name_Hall '-P 2yb'
_space_group_name_H-M_alt 'P 1 21/m 1'
_symmetry_space_group_name_Hall '-P 2yb'
_symmetry_space_group_name_H-M 'P 1 21/m 1'
_atom_sites_solution_hydrogens geom
_atom_sites_solution_primary direct
_atom_sites_solution_secondary difmap
_audit_creation_method SHELXL-2018/1
_audit_update_record
;
2018-05-17 deposited with the CCDC.
2018-06-27 downloaded from the CCDC.
;
_cell_angle_alpha 90
_cell_angle_beta 98.7339(15)
_cell_angle_gamma 90
_cell_formula_units_Z 2
_cell_length_a 7.7632(3)
_cell_length_b 7.4280(4)
_cell_length_c 12.8269(6)
_cell_measurement_reflns_used 9944
_cell_measurement_temperature 150(2)
_cell_measurement_theta_max 33.0698
_cell_measurement_theta_min 3.1787
_cell_volume 731.09(6)
_computing_cell_refinement 'SAINT V8.37A (Bruker, 2016)'
_computing_data_collection 'Apex3 v2016.9-0 (Bruker, 2016)'
_computing_data_reduction 'SAINT V8.37A (Bruker, 2016)'
_computing_structure_refinement
;  
SHELXL-2018/1 (Sheldrick, 2015, 2018), 
SHELXLE Rev882 (H\"ubschle et al., 2011)
;
_computing_structure_solution 'SHELXS-97 (Sheldrick, 2008)'
_diffrn_ambient_temperature 150(2)
_diffrn_measured_fraction_theta_full 0.997
_diffrn_measured_fraction_theta_max 0.997
_diffrn_measurement_device_type 'Bruker AXS D8 Quest CMOS diffractometer'
_diffrn_measurement_method 'omega and phi scans'
_diffrn_radiation_monochromator 'Triumph curved graphite crystal'
_diffrn_radiation_type MoK\a
_diffrn_radiation_wavelength 0.71073
_diffrn_reflns_av_R_equivalents 0.0550
_diffrn_reflns_av_unetI/netI 0.0272
_diffrn_reflns_Laue_measured_fraction_full 0.997
_diffrn_reflns_Laue_measured_fraction_max 0.997
_diffrn_reflns_limit_h_max 11
_diffrn_reflns_limit_h_min -11
_diffrn_reflns_limit_k_max 11
_diffrn_reflns_limit_k_min -11
_diffrn_reflns_limit_l_max 19
_diffrn_reflns_limit_l_min -19
_diffrn_reflns_number 36166
_diffrn_reflns_point_group_measured_fraction_full 0.997
_diffrn_reflns_point_group_measured_fraction_max 0.997
_diffrn_reflns_theta_full 25.242
_diffrn_reflns_theta_max 33.195
_diffrn_reflns_theta_min 3.179
_diffrn_source 'sealed tube X-ray source'
_exptl_absorpt_coefficient_mu 11.349
_exptl_absorpt_correction_T_max 0.7465
_exptl_absorpt_correction_T_min 0.3861
_exptl_absorpt_correction_type multi-scan
_exptl_absorpt_process_details
;
SADABS 2016/2: Krause, L., Herbst-Irmer, R., Sheldrick G.M. & Stalke D.
(2015). J. Appl. Cryst. 48 3-10.
;
_exptl_crystal_colour yellow
_exptl_crystal_density_diffrn 2.347
_exptl_crystal_description rod
_exptl_crystal_F_000 488
_exptl_crystal_size_max 0.250
_exptl_crystal_size_mid 0.130
_exptl_crystal_size_min 0.120
_refine_diff_density_max 1.142
_refine_diff_density_min -0.694
_refine_diff_density_rms 0.149
_refine_ls_extinction_coef 0.0095(6)
_refine_ls_extinction_expression Fc^*^=kFc[1+0.001xFc^2^\l^3^/sin(2\q)]^-1/4^
_refine_ls_extinction_method 'SHELXL-2018/1 (Sheldrick 2018)'
_refine_ls_goodness_of_fit_ref 1.040
_refine_ls_hydrogen_treatment constr
_refine_ls_matrix_type full
_refine_ls_number_parameters 86
_refine_ls_number_reflns 2979
_refine_ls_number_restraints 0
_refine_ls_restrained_S_all 1.040
_refine_ls_R_factor_all 0.0333
_refine_ls_R_factor_gt 0.0238
_refine_ls_shift/su_max 0.002
_refine_ls_shift/su_mean 0.000
_refine_ls_structure_factor_coef Fsqd
_refine_ls_weighting_details 'w=1/[\s^2^(Fo^2^)+(0.0263P)^2^+0.5313P] where P=(Fo^2^+2Fc^2^)/3'
_refine_ls_weighting_scheme calc
_refine_ls_wR_factor_gt 0.0546
_refine_ls_wR_factor_ref 0.0583
_reflns_Friedel_coverage 0.000
_reflns_number_gt 2527
_reflns_number_total 2979
_reflns_threshold_expression 'I > 2\s(I)'
_cod_data_source_file c8cc04629h2.cif
_cod_data_source_block RS55_0m
_cod_depositor_comments 'Adding full bibliography for 7121885--7121891.cif.'
_cod_database_code 7121888
_shelx_shelxl_version_number 2018/1
_shelx_space_group_comment
;
The symmetry employed for this shelxl refinement is uniquely defined
by the following loop, which should always be used as a source of
symmetry information in preference to the above space-group names.
They are only intended as comments.
;
_shelx_estimated_absorpt_t_min 0.164
_shelx_estimated_absorpt_t_max 0.343

loop_
_space_group_symop_operation_xyz
'x, y, z'
'-x, y+1/2, -z'
'-x, -y, -z'
'x, -y-1/2, z'

loop_
_atom_site_label
_atom_site_type_symbol
_atom_site_fract_x
_atom_site_fract_y
_atom_site_fract_z
_atom_site_U_iso_or_equiv
_atom_site_adp_type
_atom_site_occupancy
_atom_site_site_symmetry_order
_atom_site_calc_flag
_atom_site_refinement_flags_posn
_atom_site_refinement_flags_adp
_atom_site_refinement_flags_occupancy
C1 C 0.3797(3) 0.750000 0.84171(18) 0.0164(4) Uani 1 2 d S T P
H1A H 0.454231 0.858056 0.855771 0.020 Uiso 0.5 1 calc R U P
H1AB H 0.454231 0.641944 0.855771 0.020 Uiso 0.5 1 calc R U P
C2 C 0.2376(3) 0.750000 0.91417(18) 0.0156(4) Uani 1 2 d S T P
H2A H 0.249816 0.641914 0.959856 0.019 Uiso 0.5 1 calc R U P
H2AB H 0.249816 0.858086 0.959856 0.019 Uiso 0.5 1 calc R U P
C3 C 0.1845(2) 0.5863(2) 0.70718(13) 0.0172(3) Uani 1 1 d . . .
H3A H 0.257589 0.477050 0.720295 0.021 Uiso 1 1 calc R U .
H3AB H 0.129847 0.586327 0.632237 0.021 Uiso 1 1 calc R U .
C4 C 0.0418(2) 0.5865(2) 0.77962(13) 0.0164(3) Uani 1 1 d . . .
H4A H -0.075224 0.586353 0.736330 0.020 Uiso 1 1 calc R U .
H4AB H 0.052636 0.477365 0.824468 0.020 Uiso 1 1 calc R U .
C5 C 0.3138(3) 0.750000 0.3691(2) 0.0237(5) Uani 1 2 d S T P
H5A H 0.375531 0.857800 0.401192 0.028 Uiso 0.5 1 calc R U P
H5AB H 0.375531 0.642200 0.401192 0.028 Uiso 0.5 1 calc R U P
N1 N 0.2936(2) 0.750000 0.73043(16) 0.0139(4) Uani 1 2 d S T P
N2 N 0.0641(2) 0.750000 0.84655(15) 0.0132(3) Uani 1 2 d S T P
Br1 Br 0.50026(3) 0.750000 0.63436(2) 0.01509(6) Uani 1 2 d S T P
Br2 Br 0.74352(3) 0.750000 0.52383(2) 0.02205(7) Uani 1 2 d S T P
Br3 Br -0.13090(3) 0.750000 0.95061(2) 0.01519(6) Uani 1 2 d S T P
Br4 Br -0.35394(3) 0.750000 1.07605(2) 0.01734(6) Uani 1 2 d S T P
Cl1 Cl 0.31914(11) 0.750000 0.23181(6) 0.03845(19) Uani 1 2 d S T P
Cl2 Cl 0.09708(8) 0.750000 0.39699(5) 0.02289(13) Uani 1 2 d S T P

loop_
_atom_site_aniso_label
_atom_site_aniso_U_11
_atom_site_aniso_U_22
_atom_site_aniso_U_33
_atom_site_aniso_U_23
_atom_site_aniso_U_13
_atom_site_aniso_U_12
C1 0.0144(9) 0.0221(11) 0.0123(10) 0.000 0.0009(8) 0.000
C2 0.0138(9) 0.0209(11) 0.0118(10) 0.000 0.0010(8) 0.000
C3 0.0184(7) 0.0181(7) 0.0160(7) -0.0036(6) 0.0057(6) -0.0022(6)
C4 0.0154(7) 0.0185(7) 0.0159(7) -0.0023(6) 0.0041(6) -0.0019(6)
C5 0.0176(11) 0.0298(13) 0.0242(13) 0.000 0.0050(10) 0.000
N1 0.0119(8) 0.0165(9) 0.0133(9) 0.000 0.0018(7) 0.000
N2 0.0130(8) 0.0166(9) 0.0103(8) 0.000 0.0029(7) 0.000
Br1 0.01405(10) 0.01777(11) 0.01397(11) 0.000 0.00382(8) 0.000
Br2 0.01576(11) 0.03222(14) 0.01971(13) 0.000 0.00769(9) 0.000
Br3 0.01368(10) 0.01835(11) 0.01389(11) 0.000 0.00321(8) 0.000
Br4 0.01560(11) 0.02190(12) 0.01560(11) 0.000 0.00586(8) 0.000
Cl1 0.0376(4) 0.0536(5) 0.0282(4) 0.000 0.0179(3) 0.000
Cl2 0.0197(3) 0.0254(3) 0.0254(3) 0.000 0.0093(2) 0.000

loop_
_atom_type_symbol
_atom_type_description
_atom_type_scat_dispersion_real
_atom_type_scat_dispersion_imag
_atom_type_scat_source
C C 0.0033 0.0016 'International Tables Vol C Tables 4.2.6.8 and 6.1.1.4'
H H 0.0000 0.0000 'International Tables Vol C Tables 4.2.6.8 and 6.1.1.4'
N N 0.0061 0.0033 'International Tables Vol C Tables 4.2.6.8 and 6.1.1.4'
Br Br -0.2901 2.4595 'International Tables Vol C Tables 4.2.6.8 and 6.1.1.4'
Cl Cl 0.1484 0.1585 'International Tables Vol C Tables 4.2.6.8 and 6.1.1.4'

loop_
_geom_angle_atom_site_label_1
_geom_angle_atom_site_label_2
_geom_angle_atom_site_label_3
_geom_angle
_geom_angle_site_symmetry_1
_geom_angle_site_symmetry_3
N1 C1 C2 108.70(18) . .
N1 C1 H1A 109.9 . .
C2 C1 H1A 109.9 . .
N1 C1 H1AB 109.9 . .
C2 C1 H1AB 109.9 . .
H1A C1 H1AB 108.3 . .
N2 C2 C1 108.36(18) . .
N2 C2 H2A 110.0 . .
C1 C2 H2A 110.0 . .
N2 C2 H2AB 110.0 . .
C1 C2 H2AB 110.0 . .
H2A C2 H2AB 108.4 . .
N1 C3 C4 108.46(14) . .
N1 C3 H3A 110.0 . .
C4 C3 H3A 110.0 . .
N1 C3 H3AB 110.0 . .
C4 C3 H3AB 110.0 . .
H3A C3 H3AB 108.4 . .
N2 C4 C3 108.45(14) . .
N2 C4 H4A 110.0 . .
C3 C4 H4A 110.0 . .
N2 C4 H4AB 110.0 . .
C3 C4 H4AB 110.0 . .
H4A C4 H4AB 108.4 . .
Cl1 C5 Cl2 111.56(15) . .
Cl1 C5 H5A 109.3 . .
Cl2 C5 H5A 109.3 . .
Cl1 C5 H5AB 109.3 . .
Cl2 C5 H5AB 109.3 . .
H5A C5 H5AB 108.0 . .
C1 N1 C3 110.69(12) . .
C1 N1 C3 110.69(12) . 4_575
C3 N1 C3 109.81(18) . 4_575
C1 N1 Br1 106.48(13) . .
C3 N1 Br1 109.55(10) . .
C3 N1 Br1 109.55(10) 4_575 .
C4 N2 C4 110.05(18) . 4_575
C4 N2 C2 110.71(11) . .
C4 N2 C2 110.71(11) 4_575 .
C4 N2 Br3 109.03(10) . .
C4 N2 Br3 109.03(10) 4_575 .
C2 N2 Br3 107.25(14) . .
N1 Br1 Br2 179.45(5) . .
N2 Br3 Br4 178.72(5) . .

loop_
_geom_bond_atom_site_label_1
_geom_bond_atom_site_label_2
_geom_bond_distance
C1 N1 1.481(3)
C1 C2 1.547(3)
C1 H1A 0.9900
C1 H1AB 0.9900
C2 N2 1.487(3)
C2 H2A 0.9900
C2 H2AB 0.9900
C3 N1 1.486(2)
C3 C4 1.550(2)
C3 H3A 0.9900
C3 H3AB 0.9900
C4 N2 1.4824(19)
C4 H4A 0.9900
C4 H4AB 0.9900
C5 Cl1 1.768(3)
C5 Cl2 1.772(3)
C5 H5A 0.9900
C5 H5AB 0.9900
N1 Br1 2.166(2)
N2 Br3 2.1647(19)
Br1 Br2 2.5278(3)
Br3 Br4 2.5364(3)

loop_
_geom_torsion_atom_site_label_1
_geom_torsion_atom_site_label_2
_geom_torsion_atom_site_label_3
_geom_torsion_atom_site_label_4
_geom_torsion
_geom_torsion_site_symmetry_4
N1 C1 C2 N2 0.000(1) .
N1 C3 C4 N2 0.09(18) .
C2 C1 N1 C3 -61.00(12) .
C2 C1 N1 C3 61.00(12) 4_575
C2 C1 N1 Br1 180.000(1) .
C4 C3 N1 C1 60.96(18) .
C4 C3 N1 C3 -61.6(2) 4_575
C4 C3 N1 Br1 178.09(10) .
C3 C4 N2 C4 61.6(2) 4_575
C3 C4 N2 C2 -61.11(18) .
C3 C4 N2 Br3 -178.86(11) .
C1 C2 N2 C4 61.17(12) .
C1 C2 N2 C4 -61.16(12) 4_575
C1 C2 N2 Br3 180.000(1) .
